data_7025245
loop_
_publ_author_name
'Fushimi, Toshiki'
'Allcock, Harry R.'

_publ_section_title
;
 Synthesis and optical properties of sulfur-containing monomers and
 cyclomatrix polyphosphazenes.
;
_journal_issue 22
_journal_name_full 'Dalton transactions (Cambridge, England : 2003)'
_journal_page_first 5349
_journal_page_last 5355
_journal_paper_doi 10.1039/b926069b
_journal_volume 39
_journal_year 2010
_chemical_formula_moiety 'C2 H5 Cl4 N4 P3 S'
_chemical_formula_sum 'C2 H5 Cl4 N4 P3 S'
_chemical_formula_weight 351.87
_chemical_name_common N3P3Cl4(NHCH2CH2S)
_chemical_name_systematic N3P3Cl4(NHCH2CH2S)
_space_group_IT_number 14
_symmetry_cell_setting monoclinic
_symmetry_space_group_name_Hall '-P 2yn'
_symmetry_space_group_name_H-M 'P 1 21/n 1'
_atom_sites_solution_hydrogens geom
_atom_sites_solution_primary direct
_atom_sites_solution_secondary difmap
_audit_creation_method SHELXL-97
_cell_angle_alpha 90.00
_cell_angle_beta 113.376(2)
_cell_angle_gamma 90.00
_cell_formula_units_Z 4
_cell_length_a 14.2552(13)
_cell_length_b 6.0436(6)
_cell_length_c 15.5469(14)
_cell_measurement_reflns_used 2711
_cell_measurement_temperature 298(2)
_cell_measurement_theta_max 26.436
_cell_measurement_theta_min 2.494
_cell_volume 1229.5(2)
_computing_cell_refinement 'Bruker SMART'
_computing_data_collection 'Bruker SMART'
_computing_data_reduction 'Bruker SAINT'
_computing_molecular_graphics 'Bruker SHELXTL'
_computing_publication_material 'Bruker SHELXTL'
_computing_structure_refinement 'SHELXL-97 (Sheldrick, 1997)'
_computing_structure_solution 'SHELXS-97 (Sheldrick, 1990)'
_diffrn_ambient_temperature 298(2)
_diffrn_measured_fraction_theta_full 0.990
_diffrn_measured_fraction_theta_max 0.990
_diffrn_measurement_device_type 'CCD area detector'
_diffrn_measurement_method 'phi and omega scans'
_diffrn_radiation_monochromator graphite
_diffrn_radiation_source 'fine-focus sealed tube'
_diffrn_radiation_type MoK\a
_diffrn_radiation_wavelength 0.71073
_diffrn_reflns_av_R_equivalents 0.0251
_diffrn_reflns_av_sigmaI/netI 0.0276
_diffrn_reflns_limit_h_max 18
_diffrn_reflns_limit_h_min -18
_diffrn_reflns_limit_k_max 8
_diffrn_reflns_limit_k_min -8
_diffrn_reflns_limit_l_max 19
_diffrn_reflns_limit_l_min -20
_diffrn_reflns_number 10107
_diffrn_reflns_theta_full 28.25
_diffrn_reflns_theta_max 28.25
_diffrn_reflns_theta_min 1.64
_exptl_absorpt_coefficient_mu 1.490
_exptl_absorpt_correction_T_max 0.9029
_exptl_absorpt_correction_T_min 0.7650
_exptl_absorpt_correction_type none
_exptl_crystal_colour colorless
_exptl_crystal_density_diffrn 1.901
_exptl_crystal_density_method 'not measured'
_exptl_crystal_description needle
_exptl_crystal_F_000 696
_exptl_crystal_size_max 0.19
_exptl_crystal_size_mid 0.09
_exptl_crystal_size_min 0.07
_refine_diff_density_max 1.158
_refine_diff_density_min -0.806
_refine_diff_density_rms 0.137
_refine_ls_extinction_method none
_refine_ls_goodness_of_fit_ref 1.073
_refine_ls_hydrogen_treatment noref
_refine_ls_matrix_type full
_refine_ls_number_parameters 127
_refine_ls_number_reflns 3006
_refine_ls_number_restraints 0
_refine_ls_restrained_S_all 1.073
_refine_ls_R_factor_all 0.0842
_refine_ls_R_factor_gt 0.0681
_refine_ls_shift/su_max 0.000
_refine_ls_shift/su_mean 0.000
_refine_ls_structure_factor_coef Fsqd
_refine_ls_weighting_details 'calc w=1/[\s^2^(Fo^2^)+(0.1058P)^2^+2.3344P] where P=(Fo^2^+2Fc^2^)/3'
_refine_ls_weighting_scheme calc
_refine_ls_wR_factor_gt 0.1899
_refine_ls_wR_factor_ref 0.2031
_reflns_number_gt 2339
_reflns_number_total 3006
_reflns_threshold_expression >2sigma(I)
_cod_data_source_file b926069b.txt
_cod_data_source_block tuf6s
_cod_depositor_comments
;
The following automatic conversions were performed:

'_symmetry_cell_setting' value 'Monoclinic' changed to 'monoclinic'
according to /home/saulius/struct/CIF-dictionaries/cif_core.dic
dictionary named 'cif_core.dic' version 2.4.2 from 2011-04-26.

Automatic conversion script
Id: cif_fix_values 1891 2012-01-12 08:04:46Z andrius 
;
_cod_original_sg_symbol_H-M P2(1)/n
_cod_database_code 7025245

loop_
_symmetry_equiv_pos_as_xyz
'x, y, z'
'-x+1/2, y+1/2, -z+1/2'
'-x, -y, -z'
'x-1/2, -y-1/2, z-1/2'

loop_
_atom_site_label
_atom_site_type_symbol
_atom_site_fract_x
_atom_site_fract_y
_atom_site_fract_z
_atom_site_U_iso_or_equiv
_atom_site_adp_type
_atom_site_occupancy
_atom_site_symmetry_multiplicity
_atom_site_calc_flag
_atom_site_refinement_flags
C1 C 0.5614(5) 0.7768(15) 0.1352(6) 0.085(2) Uani 1 1 d .
H1A H 0.5729 0.8814 0.1857 0.102 Uiso 1 1 calc R
H1B H 0.4897 0.7854 0.0936 0.102 Uiso 1 1 calc R
C2 C 0.5819(7) 0.561(2) 0.1738(7) 0.124(4) Uani 1 1 d .
H2A H 0.5184 0.4782 0.1483 0.149 Uiso 1 1 calc R
H2B H 0.6002 0.5743 0.2407 0.149 Uiso 1 1 calc R
Cl1 Cl 0.74749(13) 0.0991(2) -0.09189(11) 0.0702(5) Uani 1 1 d .
Cl2 Cl 0.70303(13) 0.5552(3) -0.18260(11) 0.0742(5) Uani 1 1 d .
Cl3 Cl 0.97693(12) 0.8783(2) 0.09335(11) 0.0658(4) Uani 1 1 d .
Cl4 Cl 1.03077(10) 0.4223(2) 0.18352(9) 0.0575(4) Uani 1 1 d .
N1 N 0.8723(3) 0.4829(9) -0.0032(3) 0.0536(11) Uani 1 1 d .
N2 N 0.6816(3) 0.4604(12) -0.0078(4) 0.090(2) Uani 1 1 d .
N3 N 0.8332(3) 0.6233(9) 0.1445(3) 0.0601(13) Uani 1 1 d .
N4 N 0.6620(3) 0.4249(7) 0.1605(3) 0.0457(10) Uani 1 1 d .
H4 H 0.6804 0.2938 0.1821 0.055 Uiso 1 1 calc R
P1 P 0.91054(8) 0.5916(2) 0.09682(8) 0.0391(3) Uani 1 1 d .
P2 P 0.75670(9) 0.4171(2) -0.05515(8) 0.0476(4) Uani 1 1 d .
P3 P 0.71308(9) 0.5810(2) 0.09192(9) 0.0494(4) Uani 1 1 d .
S1 S 0.63266(19) 0.8554(4) 0.07482(18) 0.0997(7) Uani 1 1 d .

loop_
_atom_site_aniso_label
_atom_site_aniso_U_11
_atom_site_aniso_U_22
_atom_site_aniso_U_33
_atom_site_aniso_U_23
_atom_site_aniso_U_13
_atom_site_aniso_U_12
C1 0.060(4) 0.107(6) 0.097(5) -0.027(5) 0.041(4) 0.011(4)
C2 0.081(5) 0.202(12) 0.118(7) 0.072(7) 0.070(5) 0.030(6)
Cl1 0.0730(10) 0.0578(8) 0.0650(9) -0.0075(6) 0.0117(7) -0.0068(7)
Cl2 0.0751(10) 0.0703(10) 0.0534(8) 0.0019(6) 0.0001(7) 0.0035(7)
Cl3 0.0720(9) 0.0475(7) 0.0704(9) 0.0045(6) 0.0203(7) -0.0093(6)
Cl4 0.0482(7) 0.0669(8) 0.0511(7) 0.0146(6) 0.0129(5) 0.0057(5)
N1 0.0358(19) 0.088(3) 0.039(2) -0.024(2) 0.0162(16) -0.011(2)
N2 0.034(2) 0.160(6) 0.076(4) -0.068(4) 0.022(2) -0.027(3)
N3 0.037(2) 0.104(4) 0.040(2) -0.027(2) 0.0156(17) -0.008(2)
N4 0.050(2) 0.056(2) 0.048(2) 0.0224(17) 0.0369(19) 0.0178(17)
P1 0.0300(5) 0.0520(7) 0.0319(5) -0.0076(4) 0.0086(4) -0.0050(4)
P2 0.0338(6) 0.0677(8) 0.0370(6) -0.0186(5) 0.0095(5) -0.0052(5)
P3 0.0340(6) 0.0742(9) 0.0410(6) -0.0148(6) 0.0160(5) -0.0039(5)
S1 0.1067(15) 0.0894(14) 0.1245(18) 0.0193(12) 0.0688(14) 0.0326(12)

loop_
_atom_type_symbol
_atom_type_description
_atom_type_scat_dispersion_real
_atom_type_scat_dispersion_imag
_atom_type_scat_source
C C 0.0033 0.0016 'International Tables Vol C Tables 4.2.6.8 and 6.1.1.4'
H H 0.0000 0.0000 'International Tables Vol C Tables 4.2.6.8 and 6.1.1.4'
N N 0.0061 0.0033 'International Tables Vol C Tables 4.2.6.8 and 6.1.1.4'
P P 0.1023 0.0942 'International Tables Vol C Tables 4.2.6.8 and 6.1.1.4'
Cl Cl 0.1484 0.1585 'International Tables Vol C Tables 4.2.6.8 and 6.1.1.4'
S S 0.1246 0.1234 'International Tables Vol C Tables 4.2.6.8 and 6.1.1.4'

loop_
_geom_angle_atom_site_label_1
_geom_angle_atom_site_label_2
_geom_angle_atom_site_label_3
_geom_angle
C2 C1 S1 115.0(5)
C2 C1 H1A 108.5
S1 C1 H1A 108.5
C2 C1 H1B 108.5
S1 C1 H1B 108.5
H1A C1 H1B 107.5
C1 C2 N4 119.4(6)
C1 C2 H2A 107.5
N4 C2 H2A 107.5
C1 C2 H2B 107.5
N4 C2 H2B 107.5
H2A C2 H2B 107.0
P2 N1 P1 119.7(2)
P2 N2 P3 123.8(3)
P1 N3 P3 123.4(3)
C2 N4 P3 108.0(4)
C2 N4 H4 126.0
P3 N4 H4 126.0
N3 P1 N1 119.1(2)
N3 P1 Cl3 109.8(2)
N1 P1 Cl3 108.62(19)
N3 P1 Cl4 108.7(2)
N1 P1 Cl4 108.81(19)
Cl3 P1 Cl4 100.08(8)
N2 P2 N1 119.8(2)
N2 P2 Cl1 108.7(3)
N1 P2 Cl1 109.1(2)
N2 P2 Cl2 109.6(3)
N1 P2 Cl2 108.28(19)
Cl1 P2 Cl2 99.36(8)
N3 P3 N2 113.5(2)
N3 P3 N4 112.8(2)
N2 P3 N4 108.2(3)
N3 P3 S1 112.4(2)
N2 P3 S1 109.0(3)
N4 P3 S1 99.92(14)
C1 S1 P3 97.7(3)

loop_
_geom_bond_atom_site_label_1
_geom_bond_atom_site_label_2
_geom_bond_distance
C1 C2 1.416(12)
C1 S1 1.702(8)
C1 H1A 0.9700
C1 H1B 0.9700
C2 N4 1.487(10)
C2 H2A 0.9700
C2 H2B 0.9700
Cl1 P2 1.994(2)
Cl2 P2 2.001(2)
Cl3 P1 1.9854(18)
Cl4 P1 1.9919(17)
N1 P2 1.571(4)
N1 P1 1.573(4)
N2 P2 1.543(5)
N2 P3 1.608(5)
N3 P1 1.566(4)
N3 P3 1.598(4)
N4 P3 1.781(4)
N4 H4 0.8600
P3 S1 1.973(2)

loop_
_geom_torsion_atom_site_label_1
_geom_torsion_atom_site_label_2
_geom_torsion_atom_site_label_3
_geom_torsion_atom_site_label_4
_geom_torsion
S1 C1 C2 N4 0.8(12)
C1 C2 N4 P3 -1.2(11)
P3 N3 P1 N1 -8.4(6)
P3 N3 P1 Cl3 117.7(4)
P3 N3 P1 Cl4 -133.8(3)
P2 N1 P1 N3 2.4(5)
P2 N1 P1 Cl3 -124.2(3)
P2 N1 P1 Cl4 127.7(3)
P3 N2 P2 N1 2.7(8)
P3 N2 P2 Cl1 129.1(5)
P3 N2 P2 Cl2 -123.3(5)
P1 N1 P2 N2 0.3(6)
P1 N1 P2 Cl1 -125.9(3)
P1 N1 P2 Cl2 126.9(3)
P1 N3 P3 N2 10.7(6)
P1 N3 P3 N4 134.3(4)
P1 N3 P3 S1 -113.7(4)
P2 N2 P3 N3 -7.8(7)
P2 N2 P3 N4 -133.9(5)
P2 N2 P3 S1 118.3(5)
C2 N4 P3 N3 120.6(6)
C2 N4 P3 N2 -113.0(6)
C2 N4 P3 S1 1.0(6)
C2 C1 S1 P3 0.0(8)
N3 P3 S1 C1 -120.4(3)
N2 P3 S1 C1 112.8(4)
N4 P3 S1 C1 -0.6(3)
